data_7218306
loop_
_publ_author_name
'Lo, Yang-Chih'
'Hsu, Wayne'
'He, Hsiu-Yi'
'Hyde, Stephen T.'
'Proserpio, Davide M.'
'Chen, Jhy-Der'

_publ_section_title
;
 Structural directing roles of isomeric phenylenediacetate ligands in the
 formation of coordination networks based on flexible
 N,N&#x2032;-di(3-pyridyl)suberoamide
;
_journal_issue 1
_journal_name_full CrystEngComm
_journal_page_first 90
_journal_paper_doi 10.1039/C4CE01752H
_journal_volume 17
_journal_year 2015
_chemical_formula_sum 'C28 H32 Cu N4 O7'
_chemical_formula_weight 600.12
_chemical_name_systematic
; 
 ? 
;
_space_group_IT_number 2
_symmetry_cell_setting triclinic
_symmetry_space_group_name_Hall '-P 1'
_symmetry_space_group_name_H-M 'P -1'
_atom_sites_solution_hydrogens geom
_atom_sites_solution_primary direct
_atom_sites_solution_secondary difmap
_audit_creation_method SHELXL-97
_cell_angle_alpha 87.460(3)
_cell_angle_beta 77.784(3)
_cell_angle_gamma 74.322(3)
_cell_formula_units_Z 2
_cell_length_a 8.3326(4)
_cell_length_b 10.3780(5)
_cell_length_c 16.5929(9)
_cell_measurement_reflns_used 4896
_cell_measurement_temperature 296(2)
_cell_measurement_theta_max 24.65
_cell_measurement_theta_min 2.38
_cell_volume 1350.09(12)
_computing_cell_refinement 'SAINT V7.68A (Bruker AXS, 2010)'
_computing_data_collection 'APEX2 (Bruker AXS, 2010)'
_computing_data_reduction 'SAINT V7.68A (Bruker AXS, 2010)'
_computing_molecular_graphics 'SHELXTL (Sheldrick, 2008)'
_computing_publication_material 'SHELXTL (Sheldrick, 2008)'
_computing_structure_refinement 'SHELXL-97 (Sheldrick, 2008)'
_computing_structure_solution 'SHELXS-97 (Sheldrick, 2008)'
_diffrn_ambient_temperature 296(2)
_diffrn_measured_fraction_theta_full 0.998
_diffrn_measured_fraction_theta_max 0.998
_diffrn_measurement_device_type 'Bruker APEX-II CCD'
_diffrn_measurement_method '\f and \w scans'
_diffrn_radiation_monochromator graphite
_diffrn_radiation_source 'fine-focus sealed tube'
_diffrn_radiation_type MoK\a
_diffrn_radiation_wavelength 0.71073
_diffrn_reflns_av_R_equivalents 0.1066
_diffrn_reflns_av_sigmaI/netI 0.1050
_diffrn_reflns_limit_h_max 10
_diffrn_reflns_limit_h_min -10
_diffrn_reflns_limit_k_max 12
_diffrn_reflns_limit_k_min -12
_diffrn_reflns_limit_l_max 20
_diffrn_reflns_limit_l_min -20
_diffrn_reflns_number 20299
_diffrn_reflns_theta_full 26.00
_diffrn_reflns_theta_max 26.00
_diffrn_reflns_theta_min 2.38
_exptl_absorpt_coefficient_mu 0.863
_exptl_absorpt_correction_T_max 0.9186
_exptl_absorpt_correction_T_min 0.7817
_exptl_absorpt_correction_type multi-scan
_exptl_absorpt_process_details 'SADABS V2008/1 (Bruker AXS, 2008)'
_exptl_crystal_colour blue
_exptl_crystal_density_diffrn 1.476
_exptl_crystal_density_method 'not measured'
_exptl_crystal_description column
_exptl_crystal_F_000 626
_exptl_crystal_size_max 0.30
_exptl_crystal_size_mid 0.10
_exptl_crystal_size_min 0.10
_refine_diff_density_max 1.202
_refine_diff_density_min -0.762
_refine_diff_density_rms 0.103
_refine_ls_extinction_method none
_refine_ls_goodness_of_fit_ref 1.028
_refine_ls_hydrogen_treatment constr
_refine_ls_matrix_type full
_refine_ls_number_parameters 383
_refine_ls_number_reflns 5302
_refine_ls_number_restraints 0
_refine_ls_restrained_S_all 1.028
_refine_ls_R_factor_all 0.1205
_refine_ls_R_factor_gt 0.0652
_refine_ls_shift/su_max 0.000
_refine_ls_shift/su_mean 0.000
_refine_ls_structure_factor_coef Fsqd
_refine_ls_weighting_details 'calc w=1/[\s^2^(Fo^2^)+(0.1048P)^2^+0.4275P] where P=(Fo^2^+2Fc^2^)/3'
_refine_ls_weighting_scheme calc
_refine_ls_wR_factor_gt 0.1670
_refine_ls_wR_factor_ref 0.2012
_reflns_number_gt 3211
_reflns_number_total 5302
_reflns_threshold_expression >2sigma(I)
_cod_data_source_file c4ce01752h2.cif
_cod_data_source_block 1
_cod_depositor_comments
;
The following automatic conversions were performed:

'_symmetry_cell_setting' value 'Triclinic' changed to 'triclinic'
according to
/usr/data/users/saulius/crontab/automatic-downloads/rss-feeds/RSC/lib/dictionaries/cif_core.dic
dictionary named 'cif_core.dic' version 2.4.2 from 2011-04-26.

Automatic conversion script
Id: cif_fix_values 2827 2014-09-09 07:05:25Z andrius 

 Adding full bibliography for 7218306--7218308.cif.
;
_cod_original_sg_symbol_H-M P-1
_cod_database_code 7218306

loop_
_symmetry_equiv_pos_as_xyz
'x, y, z'
'-x, -y, -z'

loop_
_atom_site_label
_atom_site_type_symbol
_atom_site_fract_x
_atom_site_fract_y
_atom_site_fract_z
_atom_site_U_iso_or_equiv
_atom_site_adp_type
_atom_site_occupancy
_atom_site_symmetry_multiplicity
_atom_site_calc_flag
_atom_site_refinement_flags
_atom_site_disorder_assembly
_atom_site_disorder_group
Cu Cu 0.22227(7) 0.39423(7) 0.42221(4) 0.0333(2) Uani 1 1 d . . .
O2 O 0.4548(5) 0.2075(4) 0.8014(2) 0.0479(11) Uani 1 1 d . . .
O3 O 0.4536(4) 0.4078(3) 0.36556(19) 0.0248(7) Uani 1 1 d . . .
O4 O 0.4925(4) 0.1998(3) 0.3205(2) 0.0296(8) Uani 1 1 d . . .
O5 O 0.8123(5) 0.4123(4) 0.5216(3) 0.0562(12) Uani 1 1 d . . .
O6 O 1.0462(5) 0.2973(4) 0.4430(3) 0.0593(13) Uani 1 1 d . . .
N1 N 0.1288(5) 0.4633(5) 0.3224(3) 0.0383(11) Uani 1 1 d . . .
N2 N 0.1562(7) 0.3043(6) 0.1268(3) 0.0539(15) Uani 1 1 d . . .
H2A H 0.2438 0.2427 0.1347 0.065 Uiso 1 1 calc R A 1
N3 N 0.3173(5) 0.2920(4) 0.5147(2) 0.0322(10) Uani 1 1 d . . .
N4 N 0.4968(5) 0.3386(4) 0.6898(2) 0.0307(10) Uani 1 1 d . . .
H4A H 0.5346 0.4059 0.6716 0.037 Uiso 1 1 calc R . .
C1 C 0.1591(6) 0.3753(6) 0.2604(3) 0.0363(13) Uani 1 1 d . . .
H1A H 0.2240 0.2886 0.2665 0.044 Uiso 1 1 calc R B .
C2 C 0.1005(7) 0.4051(6) 0.1884(4) 0.0398(14) Uani 1 1 d . . .
C3 C 0.0005(8) 0.5299(8) 0.1798(5) 0.0564(18) Uani 1 1 d . . .
H3A H -0.0425 0.5528 0.1323 0.068 Uiso 1 1 calc R B .
C4 C -0.0360(7) 0.6219(7) 0.2428(5) 0.0536(18) Uani 1 1 d . . .
H4B H -0.1061 0.7074 0.2385 0.064 Uiso 1 1 calc R . .
C5 C 0.0314(7) 0.5875(7) 0.3126(4) 0.0499(16) Uani 1 1 d . . .
H5A H 0.0089 0.6517 0.3538 0.060 Uiso 1 1 calc R B .
O1 O -0.0209(13) 0.3618(9) 0.0450(5) 0.053(2) Uani 0.60 1 d P B 1
C6 C 0.1046(14) 0.2822(11) 0.0592(6) 0.029(2) Uani 0.60 1 d P B 1
C7 C 0.2077(13) 0.1674(10) 0.0014(5) 0.035(2) Uani 0.60 1 d P B 1
H7A H 0.2502 0.0906 0.0339 0.042 Uiso 0.60 1 calc PR B 1
H7B H 0.3054 0.1921 -0.0316 0.042 Uiso 0.60 1 calc PR B 1
C8 C 0.1098(15) 0.1268(12) -0.0558(5) 0.043(3) Uani 0.60 1 d P B 1
H8A H 0.0496 0.2066 -0.0807 0.051 Uiso 0.60 1 calc PR B 1
H8B H 0.1904 0.0708 -0.0998 0.051 Uiso 0.60 1 calc PR B 1
C9 C -0.0172(15) 0.0520(11) -0.0141(6) 0.044(3) Uani 0.60 1 d P . 1
H9A H -0.0940 0.1107 0.0297 0.052 Uiso 1 1 calc R . 1
H9B H -0.0840 0.0455 -0.0543 0.052 Uiso 1 1 calc R . 1
O1' O -0.117(2) 0.3998(17) 0.0783(10) 0.083(5) Uiso 0.40 1 d P B 2
C6' C 0.023(4) 0.328(3) 0.0708(16) 0.055(8) Uiso 0.40 1 d P B 2
C7' C 0.115(3) 0.233(3) 0.0038(16) 0.080(7) Uiso 0.40 1 d P B 2
H7'A H 0.1779 0.1529 0.0269 0.097 Uiso 0.40 1 calc PR B 2
H7'B H 0.1973 0.2720 -0.0320 0.097 Uiso 0.40 1 calc PR B 2
C8' C 0.005(3) 0.193(3) -0.0490(16) 0.098(9) Uiso 0.40 1 d P B 2
H8'A H -0.0713 0.2736 -0.0653 0.118 Uiso 0.40 1 calc PR B 2
H8'B H 0.0791 0.1486 -0.0988 0.118 Uiso 0.40 1 calc PR B 2
C9' C -0.099(3) 0.102(3) -0.0053(19) 0.092(10) Uiso 0.40 1 d P B 2
C10 C 0.3810(6) 0.3449(5) 0.5697(3) 0.0273(11) Uani 1 1 d . . .
H10A H 0.3854 0.4335 0.5637 0.033 Uiso 1 1 calc R . .
C11 C 0.4398(6) 0.2729(5) 0.6344(3) 0.0314(12) Uani 1 1 d . . .
C12 C 0.4399(8) 0.1373(6) 0.6419(3) 0.0429(14) Uani 1 1 d . . .
H12A H 0.4827 0.0852 0.6835 0.051 Uiso 1 1 calc R . .
C13 C 0.3747(9) 0.0843(6) 0.5857(4) 0.0499(17) Uani 1 1 d . . .
H13A H 0.3714 -0.0047 0.5898 0.060 Uiso 1 1 calc R . .
C14 C 0.3145(8) 0.1619(6) 0.5236(4) 0.0443(15) Uani 1 1 d . . .
H14A H 0.2704 0.1240 0.4865 0.053 Uiso 1 1 calc R . .
C15 C 0.4982(6) 0.3058(5) 0.7701(3) 0.0332(12) Uani 1 1 d . D .
C16 C 0.5590(8) 0.3971(6) 0.8169(3) 0.0426(14) Uani 1 1 d . . .
H16A H 0.5103 0.4891 0.8029 0.051 Uiso 1 1 calc R C 1
H16B H 0.6819 0.3783 0.8004 0.051 Uiso 1 1 calc R C 1
C17 C 0.5108(15) 0.3811(12) 0.9086(6) 0.030(3) Uiso 0.50 1 d P D 1
H17A H 0.3876 0.4019 0.9250 0.036 Uiso 0.50 1 calc PR D 1
H17B H 0.5566 0.2883 0.9221 0.036 Uiso 0.50 1 calc PR D 1
C18 C 0.5736(16) 0.4683(13) 0.9575(7) 0.038(3) Uiso 0.50 1 d P . 1
H18A H 0.6005 0.5411 0.9234 0.046 Uiso 0.50 1 calc PR . 1
H18B H 0.6772 0.4163 0.9736 0.046 Uiso 0.50 1 calc PR . 1
C17' C 0.449(2) 0.4315(16) 0.9045(9) 0.058(4) Uiso 0.50 1 d P D 2
H17C H 0.3324 0.4748 0.9003 0.069 Uiso 0.50 1 calc PR D 2
H17D H 0.4493 0.3492 0.9346 0.069 Uiso 0.50 1 calc PR D 2
C18' C 0.5108(16) 0.5229(13) 0.9532(7) 0.035(3) Uiso 0.50 1 d P . 2
H18C H 0.4448 0.6149 0.9500 0.041 Uiso 0.50 1 calc PR . 2
H18D H 0.6295 0.5175 0.9301 0.041 Uiso 0.50 1 calc PR . 2
C19 C 0.5445(6) 0.2993(5) 0.3259(3) 0.0243(11) Uani 1 1 d . . .
C20 C 0.7278(6) 0.2989(5) 0.2848(3) 0.0297(12) Uani 1 1 d . . .
H20A H 0.7345 0.3130 0.2262 0.036 Uiso 1 1 calc R . .
H20B H 0.7560 0.3729 0.3070 0.036 Uiso 1 1 calc R . .
C21 C 0.8566(6) 0.1710(5) 0.2973(3) 0.0252(11) Uani 1 1 d . . .
C22 C 0.9415(6) 0.0843(5) 0.2305(3) 0.0292(12) Uani 1 1 d . . .
H22A H 0.9157 0.1058 0.1789 0.035 Uiso 1 1 calc R . .
C23 C 1.0625(6) -0.0323(5) 0.2396(3) 0.0339(12) Uani 1 1 d . . .
H23A H 1.1176 -0.0887 0.1943 0.041 Uiso 1 1 calc R . .
C24 C 1.1018(7) -0.0653(6) 0.3154(3) 0.0379(13) Uani 1 1 d . . .
H24A H 1.1841 -0.1437 0.3219 0.045 Uiso 1 1 calc R . .
C25 C 1.0183(7) 0.0186(5) 0.3816(3) 0.0351(13) Uani 1 1 d . . .
H25A H 1.0456 -0.0044 0.4328 0.042 Uiso 1 1 calc R . .
C26 C 0.8939(5) 0.1370(5) 0.3749(3) 0.0231(10) Uani 1 1 d . . .
C27 C 0.8019(6) 0.2229(5) 0.4506(3) 0.0239(10) Uani 1 1 d . . .
H27A H 0.7830 0.1646 0.4969 0.029 Uiso 1 1 calc R . .
H27B H 0.6911 0.2739 0.4417 0.029 Uiso 1 1 calc R . .
C28 C 0.8941(6) 0.3205(5) 0.4739(3) 0.0219(10) Uani 1 1 d . . .
O7 O 0.4619(7) 0.0892(6) 0.1712(3) 0.0513(14) Uani 0.80 1 d P . .
O7' O 0.449(4) 0.174(3) 0.1502(18) 0.081(9) Uiso 0.20 1 d P . .

loop_
_atom_site_aniso_label
_atom_site_aniso_U_11
_atom_site_aniso_U_22
_atom_site_aniso_U_33
_atom_site_aniso_U_23
_atom_site_aniso_U_13
_atom_site_aniso_U_12
Cu 0.0280(3) 0.0389(5) 0.0373(4) -0.0123(3) 0.0003(3) -0.0196(3)
O2 0.072(3) 0.047(3) 0.038(2) 0.013(2) -0.016(2) -0.037(2)
O3 0.0254(16) 0.0202(18) 0.0310(18) -0.0014(15) -0.0041(14) -0.0108(14)
O4 0.0326(18) 0.026(2) 0.0359(19) -0.0041(16) -0.0077(15) -0.0160(16)
O5 0.039(2) 0.048(3) 0.081(3) -0.038(2) 0.004(2) -0.016(2)
O6 0.035(2) 0.059(3) 0.086(3) -0.042(2) 0.014(2) -0.030(2)
N1 0.022(2) 0.043(3) 0.052(3) -0.012(2) -0.010(2) -0.009(2)
N2 0.072(4) 0.077(4) 0.037(3) -0.001(3) -0.012(2) -0.060(3)
N3 0.042(2) 0.030(3) 0.030(2) -0.008(2) 0.0043(19) -0.026(2)
N4 0.035(2) 0.027(2) 0.035(2) 0.003(2) -0.0068(19) -0.0169(19)
C1 0.027(3) 0.043(4) 0.045(3) -0.007(3) -0.013(2) -0.015(2)
C2 0.039(3) 0.047(4) 0.049(3) 0.009(3) -0.017(3) -0.033(3)
C3 0.044(4) 0.071(5) 0.074(5) 0.017(4) -0.025(3) -0.040(4)
C4 0.025(3) 0.053(4) 0.084(5) 0.015(4) -0.016(3) -0.011(3)
C5 0.024(3) 0.050(4) 0.074(4) -0.014(3) -0.004(3) -0.009(3)
O1 0.069(7) 0.049(6) 0.050(5) -0.007(4) -0.035(5) -0.012(5)
C6 0.040(6) 0.033(6) 0.023(5) -0.003(4) -0.008(4) -0.024(5)
C7 0.048(6) 0.035(6) 0.030(5) -0.002(4) -0.002(4) -0.031(5)
C8 0.076(8) 0.052(7) 0.019(4) 0.003(4) -0.007(4) -0.052(6)
C9 0.067(8) 0.063(9) 0.021(5) -0.001(5) -0.016(5) -0.045(8)
C10 0.031(3) 0.021(3) 0.031(3) -0.001(2) 0.004(2) -0.017(2)
C11 0.038(3) 0.025(3) 0.033(3) -0.007(2) 0.003(2) -0.017(2)
C12 0.067(4) 0.027(3) 0.036(3) 0.006(3) 0.001(3) -0.024(3)
C13 0.081(5) 0.032(4) 0.044(4) -0.002(3) 0.002(3) -0.037(3)
C14 0.058(4) 0.039(4) 0.043(3) -0.013(3) 0.006(3) -0.036(3)
C15 0.037(3) 0.028(3) 0.037(3) 0.004(2) -0.006(2) -0.013(2)
C16 0.049(3) 0.051(4) 0.040(3) 0.004(3) -0.015(3) -0.030(3)
C19 0.027(2) 0.025(3) 0.024(2) 0.004(2) -0.0075(19) -0.010(2)
C20 0.031(3) 0.028(3) 0.030(3) 0.004(2) -0.003(2) -0.013(2)
C21 0.024(2) 0.026(3) 0.029(3) 0.002(2) -0.003(2) -0.016(2)
C22 0.032(3) 0.037(3) 0.023(2) -0.001(2) -0.005(2) -0.017(2)
C23 0.032(3) 0.032(3) 0.035(3) -0.009(2) -0.002(2) -0.008(2)
C24 0.034(3) 0.033(3) 0.041(3) -0.007(3) -0.007(2) 0.003(2)
C25 0.035(3) 0.035(3) 0.034(3) -0.004(3) -0.014(2) -0.001(2)
C26 0.020(2) 0.025(3) 0.027(3) -0.002(2) -0.0051(19) -0.011(2)
C27 0.021(2) 0.021(3) 0.029(3) -0.005(2) -0.0064(19) -0.0033(19)
C28 0.028(2) 0.022(3) 0.017(2) 0.003(2) -0.0057(19) -0.008(2)
O7 0.059(3) 0.041(4) 0.056(3) -0.005(3) -0.011(3) -0.016(3)

loop_
_atom_type_symbol
_atom_type_description
_atom_type_scat_dispersion_real
_atom_type_scat_dispersion_imag
_atom_type_scat_source
C C 0.0033 0.0016 'International Tables Vol C Tables 4.2.6.8 and 6.1.1.4'
H H 0.0000 0.0000 'International Tables Vol C Tables 4.2.6.8 and 6.1.1.4'
N N 0.0061 0.0033 'International Tables Vol C Tables 4.2.6.8 and 6.1.1.4'
O O 0.0106 0.0060 'International Tables Vol C Tables 4.2.6.8 and 6.1.1.4'
Cu Cu 0.3201 1.2651 'International Tables Vol C Tables 4.2.6.8 and 6.1.1.4'

loop_
_geom_angle_atom_site_label_1
_geom_angle_atom_site_label_2
_geom_angle_atom_site_label_3
_geom_angle
_geom_angle_site_symmetry_1
_geom_angle_site_symmetry_3
O6 Cu O3 150.30(15) 1_455 .
O6 Cu N1 85.33(19) 1_455 .
O3 Cu N1 90.86(15) . .
O6 Cu N3 88.00(19) 1_455 .
O3 Cu N3 90.94(15) . .
N1 Cu N3 169.52(17) . .
O6 Cu O5 122.94(15) 1_455 2_666
O3 Cu O5 86.76(14) . 2_666
N1 Cu O5 97.00(19) . 2_666
N3 Cu O5 93.41(17) . 2_666
C19 O3 Cu 112.5(3) . .
C28 O5 Cu 151.6(4) . 2_666
C28 O6 Cu 137.7(4) . 1_655
C1 N1 C5 116.7(5) . .
C1 N1 Cu 116.7(4) . .
C5 N1 Cu 126.6(4) . .
C6 N2 C2 134.9(7) . .
C6 N2 C6' 27.0(9) . .
C2 N2 C6' 108.7(12) . .
C6 N2 H2A 112.6 . .
C2 N2 H2A 112.6 . .
C6' N2 H2A 137.9 . .
C10 N3 C14 117.8(5) . .
C10 N3 Cu 124.2(3) . .
C14 N3 Cu 118.0(4) . .
C15 N4 C11 126.1(4) . .
C15 N4 H4A 117.0 . .
C11 N4 H4A 117.0 . .
N1 C1 C2 124.3(6) . .
N1 C1 H1A 117.9 . .
C2 C1 H1A 117.9 . .
C3 C2 C1 118.5(6) . .
C3 C2 N2 124.5(6) . .
C1 C2 N2 116.9(6) . .
C2 C3 C4 118.8(6) . .
C2 C3 H3A 120.6 . .
C4 C3 H3A 120.6 . .
C3 C4 C5 120.1(6) . .
C3 C4 H4B 120.0 . .
C5 C4 H4B 120.0 . .
N1 C5 C4 121.6(6) . .
N1 C5 H5A 119.2 . .
C4 C5 H5A 119.2 . .
O1 C6 N2 116.8(10) . .
O1 C6 C7 122.7(9) . .
N2 C6 C7 120.4(9) . .
C6 C7 C8 114.2(9) . .
C6 C7 H7A 108.7 . .
C8 C7 H7A 108.7 . .
C6 C7 H7B 108.7 . .
C8 C7 H7B 108.7 . .
H7A C7 H7B 107.6 . .
C9 C8 C7 114.2(7) . .
C9 C8 H8A 108.7 . .
C7 C8 H8A 108.7 . .
C9 C8 H8B 108.7 . .
C7 C8 H8B 108.7 . .
H8A C8 H8B 107.6 . .
C9 C9 C8 125.1(16) 2 .
C9 C9 H9A 106.0 2 .
C8 C9 H9A 106.0 . .
C9 C9 H9B 106.0 2 .
C8 C9 H9B 106.0 . .
H9A C9 H9B 106.3 . .
O1' C6' C7' 127(3) . .
O1' C6' N2 132(2) . .
C7' C6' N2 101(2) . .
C6' C7' C8' 116(2) . .
C6' C7' H7'A 108.3 . .
C8' C7' H7'A 108.3 . .
C6' C7' H7'B 108.3 . .
C8' C7' H7'B 108.3 . .
H7'A C7' H7'B 107.4 . .
C9' C8' C7' 114(2) . .
C9' C8' H8'A 108.9 . .
C7' C8' H8'A 108.9 . .
C9' C8' H8'B 108.9 . .
C7' C8' H8'B 108.9 . .
H8'A C8' H8'B 107.7 . .
N3 C10 C11 122.7(5) . .
N3 C10 H10A 118.6 . .
C11 C10 H10A 118.6 . .
C10 C11 N4 118.2(4) . .
C10 C11 C12 118.9(5) . .
N4 C11 C12 122.8(5) . .
C13 C12 C11 118.0(6) . .
C13 C12 H12A 121.0 . .
C11 C12 H12A 121.0 . .
C12 C13 C14 120.4(5) . .
C12 C13 H13A 119.8 . .
C14 C13 H13A 119.8 . .
N3 C14 C13 122.2(5) . .
N3 C14 H14A 118.9 . .
C13 C14 H14A 118.9 . .
O2 C15 N4 122.4(5) . .
O2 C15 C16 122.6(5) . .
N4 C15 C16 115.0(5) . .
C15 C16 C17 112.2(6) . .
C15 C16 C17' 112.8(7) . .
C17 C16 C17' 24.2(6) . .
C15 C16 H16A 109.2 . .
C17 C16 H16A 109.2 . .
C17' C16 H16A 87.0 . .
C15 C16 H16B 109.2 . .
C17 C16 H16B 109.2 . .
C17' C16 H16B 127.3 . .
H16A C16 H16B 107.9 . .
C18 C17 C16 113.7(8) . .
C18 C17 H17A 108.8 . .
C16 C17 H17A 108.8 . .
C18 C17 H17B 108.8 . .
C16 C17 H17B 108.8 . .
H17A C17 H17B 107.7 . .
C17 C18 C18 111.2(11) . 2_667
C17 C18 H18A 109.4 . .
C18 C18 H18A 109.4 2_667 .
C17 C18 H18B 109.4 . .
C18 C18 H18B 109.4 2_667 .
H18A C18 H18B 108.0 . .
C18' C17' C16 113.3(10) . .
C18' C17' H17C 108.9 . .
C16 C17' H17C 108.9 . .
C18' C17' H17D 108.9 . .
C16 C17' H17D 108.9 . .
H17C C17' H17D 107.7 . .
C17' C18' C18' 108.9(12) . 2_667
C17' C18' H18C 109.9 . .
C18' C18' H18C 109.9 2_667 .
C17' C18' H18D 109.9 . .
C18' C18' H18D 109.9 2_667 .
H18C C18' H18D 108.3 . .
O4 C19 O3 124.1(4) . .
O4 C19 C20 120.3(4) . .
O3 C19 C20 115.6(4) . .
C21 C20 C19 113.2(4) . .
C21 C20 H20A 108.9 . .
C19 C20 H20A 108.9 . .
C21 C20 H20B 108.9 . .
C19 C20 H20B 108.9 . .
H20A C20 H20B 107.8 . .
C26 C21 C22 119.0(5) . .
C26 C21 C20 121.1(4) . .
C22 C21 C20 119.9(4) . .
C23 C22 C21 121.3(5) . .
C23 C22 H22A 119.3 . .
C21 C22 H22A 119.3 . .
C24 C23 C22 120.0(5) . .
C24 C23 H23A 120.0 . .
C22 C23 H23A 120.0 . .
C25 C24 C23 119.2(5) . .
C25 C24 H24A 120.4 . .
C23 C24 H24A 120.4 . .
C24 C25 C26 122.4(5) . .
C24 C25 H25A 118.8 . .
C26 C25 H25A 118.8 . .
C25 C26 C21 118.0(4) . .
C25 C26 C27 120.0(4) . .
C21 C26 C27 122.0(4) . .
C26 C27 C28 115.3(4) . .
C26 C27 H27A 108.5 . .
C28 C27 H27A 108.5 . .
C26 C27 H27B 108.5 . .
C28 C27 H27B 108.5 . .
H27A C27 H27B 107.5 . .
O5 C28 O6 125.8(5) . .
O5 C28 C27 118.2(4) . .
O6 C28 C27 116.0(4) . .

loop_
_geom_bond_atom_site_label_1
_geom_bond_atom_site_label_2
_geom_bond_distance
_geom_bond_site_symmetry_2
Cu O6 1.959(4) 1_455
Cu O3 1.997(3) .
Cu N1 2.001(5) .
Cu N3 2.006(5) .
Cu O5 2.173(4) 2_666
O2 C15 1.231(6) .
O3 C19 1.291(6) .
O4 C19 1.236(5) .
O5 C28 1.219(6) .
O5 Cu 2.173(4) 2_666
O6 C28 1.224(6) .
O6 Cu 1.959(4) 1_655
N1 C1 1.343(7) .
N1 C5 1.348(7) .
N2 C6 1.333(10) .
N2 C2 1.409(8) .
N2 C6' 1.56(3) .
N2 H2A 0.8600 .
N3 C10 1.350(6) .
N3 C14 1.358(7) .
N4 C15 1.360(6) .
N4 C11 1.397(6) .
N4 H4A 0.8600 .
C1 C2 1.375(7) .
C1 H1A 0.9300 .
C2 C3 1.358(9) .
C3 C4 1.376(9) .
C3 H3A 0.9300 .
C4 C5 1.383(9) .
C4 H4B 0.9300 .
C5 H5A 0.9300 .
O1 C6 1.205(15) .
C6 C7 1.509(15) .
C7 C8 1.514(12) .
C7 H7A 0.9700 .
C7 H7B 0.9700 .
C8 C9 1.512(13) .
C8 H8A 0.9700 .
C8 H8B 0.9700 .
C9 C9 1.15(2) 2
C9 H9A 0.9700 .
C9 H9B 0.9700 .
O1' C6' 1.18(3) .
C6' C7' 1.45(4) .
C7' C8' 1.53(3) .
C7' H7'A 0.9700 .
C7' H7'B 0.9700 .
C8' C9' 1.52(4) .
C8' H8'A 0.9700 .
C8' H8'B 0.9700 .
C10 C11 1.380(7) .
C10 H10A 0.9300 .
C11 C12 1.407(7) .
C12 C13 1.373(8) .
C12 H12A 0.9300 .
C13 C14 1.375(9) .
C13 H13A 0.9300 .
C14 H14A 0.9300 .
C15 C16 1.500(7) .
C16 C17 1.504(12) .
C16 C17' 1.545(15) .
C16 H16A 0.9700 .
C16 H16B 0.9700 .
C17 C18 1.501(16) .
C17 H17A 0.9700 .
C17 H17B 0.9700 .
C18 C18 1.69(2) 2_667
C18 H18A 0.9700 .
C18 H18B 0.9700 .
C17' C18' 1.524(18) .
C17' H17C 0.9700 .
C17' H17D 0.9700 .
C18' C18' 1.59(2) 2_667
C18' H18C 0.9700 .
C18' H18D 0.9700 .
C19 C20 1.534(6) .
C20 C21 1.502(7) .
C20 H20A 0.9700 .
C20 H20B 0.9700 .
C21 C26 1.396(6) .
C21 C22 1.397(7) .
C22 C23 1.375(7) .
C22 H22A 0.9300 .
C23 C24 1.373(7) .
C23 H23A 0.9300 .
C24 C25 1.372(7) .
C24 H24A 0.9300 .
C25 C26 1.395(7) .
C25 H25A 0.9300 .
C26 C27 1.511(6) .
C27 C28 1.531(6) .
C27 H27A 0.9700 .
C27 H27B 0.9700 .
O7 O7' 0.92(3) .
